data_4035855
loop_
_publ_author_name
'Yoshioka, Shohei'
'Aoyama, Hiroshi'
'Fujioka, Hiromichi'
'Arisawa, Mitsuhiro'

_publ_section_title
;
 Cascade Multiple Diels-Alder Reactions of Styrene Derivatives with
 Maleimide or Maleic Anhydride.
;
_journal_issue 12
_journal_name_full 'The Journal of organic chemistry'
_journal_page_first 6599
_journal_page_last 6606
_journal_paper_doi 10.1021/acs.joc.8b00890
_journal_volume 83
_journal_year 2018
_chemical_compound_source 'synthesis as described'
_chemical_formula_moiety 'C45 H40 Cl3 N3 O7 Si1'
_chemical_formula_sum 'C45 H40 Cl3 N3 O7 Si'
_chemical_formula_weight 869.24
_space_group_crystal_system monoclinic
_space_group_IT_number 14
_space_group_name_Hall '-P 2yn'
_space_group_name_H-M_alt 'P 1 21/n 1'
_atom_sites_solution_hydrogens geom
_audit_creation_date 2017-08-31T18:15:41-00:00
_audit_creation_method 'WinGX routine CIF_UPDATE'
_cell_angle_alpha 90
_cell_angle_beta 95.626(5)
_cell_angle_gamma 90
_cell_formula_units_Z 4
_cell_length_a 14.513(4)
_cell_length_b 13.967(4)
_cell_length_c 20.430(6)
_cell_measurement_reflns_used 7776
_cell_measurement_temperature 293(2)
_cell_measurement_theta_max 27.4816
_cell_measurement_theta_min 3.0843
_cell_measurement_wavelength 0.71073
_cell_volume 4121(2)
_computing_cell_refinement 'CrystalClear (Rigaku Inc., 2007)'
_computing_data_collection 'CrystalClear (Rigaku Inc., 2007)'
_computing_data_reduction 'CrystalClear (Rigaku Inc., 2007), SORTAV (Blessing, 1995)'
_computing_molecular_graphics 'Ortep-3 for Windows (Farrugia, 1997)'
_computing_publication_material 'WinGX publication routines (Farrugia, 1999)'
_computing_structure_refinement 'SHELXL-2013 (Sheldrick, 2013)'
_computing_structure_solution 'SIR92 (Giacovazzo et al, 1993)'
_diffrn_ambient_temperature 123(2)
_diffrn_detector 'CCD plate'
_diffrn_detector_area_resol_mean 14.7059
_diffrn_measured_fraction_theta_full 0.997
_diffrn_measured_fraction_theta_max 0.993
_diffrn_measurement_device 'quarter \C-circle diffractometer'
_diffrn_measurement_method 'phi or omega oscillation scans'
_diffrn_orient_matrix_type d*trek
_diffrn_orient_matrix_UB_11 -0.0084
_diffrn_orient_matrix_UB_12 -0.0475
_diffrn_orient_matrix_UB_13 -0.0497
_diffrn_orient_matrix_UB_21 0.071
_diffrn_orient_matrix_UB_22 -0.0074
_diffrn_orient_matrix_UB_23 -0.0049
_diffrn_orient_matrix_UB_31 -0.0019
_diffrn_orient_matrix_UB_32 -0.0386
_diffrn_orient_matrix_UB_33 0.0305
_diffrn_radiation_monochromator graphite
_diffrn_radiation_probe x-ray
_diffrn_radiation_type MoK\a
_diffrn_radiation_wavelength 0.71073
_diffrn_reflns_av_R_equivalents 0.0617
_diffrn_reflns_Laue_measured_fraction_full 0.997
_diffrn_reflns_Laue_measured_fraction_max 0.993
_diffrn_reflns_limit_h_max 17
_diffrn_reflns_limit_h_min -18
_diffrn_reflns_limit_k_max 11
_diffrn_reflns_limit_k_min -18
_diffrn_reflns_limit_l_max 23
_diffrn_reflns_limit_l_min -26
_diffrn_reflns_number 36432
_diffrn_reflns_point_group_measured_fraction_full 0.997
_diffrn_reflns_point_group_measured_fraction_max 0.993
_diffrn_reflns_theta_full 25.242
_diffrn_reflns_theta_max 27.528
_diffrn_reflns_theta_min 3.176
_diffrn_source 'sealed x-ray tube'
_exptl_absorpt_coefficient_mu 0.308
_exptl_absorpt_correction_type none
_exptl_crystal_colour colorless
_exptl_crystal_density_diffrn 1.401
_exptl_crystal_density_method 'not measured'
_exptl_crystal_description prism
_exptl_crystal_F_000 1808
_exptl_crystal_size_max 0.26
_exptl_crystal_size_mid 0.21
_exptl_crystal_size_min 0.07
_refine_diff_density_max 0.489
_refine_diff_density_min -0.6
_refine_diff_density_rms 0.072
_refine_ls_extinction_method none
_refine_ls_goodness_of_fit_ref 1.02
_refine_ls_hydrogen_treatment mixed
_refine_ls_matrix_type full
_refine_ls_number_parameters 533
_refine_ls_number_reflns 9411
_refine_ls_number_restraints 0
_refine_ls_restrained_S_all 1.02
_refine_ls_R_factor_all 0.1404
_refine_ls_R_factor_gt 0.0982
_refine_ls_shift/su_max 0
_refine_ls_shift/su_mean 0
_refine_ls_structure_factor_coef Fsqd
_refine_ls_weighting_details 'w=1/[\s^2^(Fo^2^)+(0.1913P)^2^+2.8176P] where P=(Fo^2^+2Fc^2^)/3'
_refine_ls_weighting_scheme calc
_refine_ls_wR_factor_gt 0.2916
_refine_ls_wR_factor_ref 0.3349
_reflns_number_gt 6294
_reflns_number_total 9411
_reflns_threshold_expression 'I > 2\s(I)'
_cod_data_source_file jo8b00890_si_002.cif
_cod_data_source_block hhh
_cod_original_sg_symbol_H-M 'P 21/n'
_cod_database_code 4035855
_shelx_space_group_comment
;
The symmetry employed for this shelxl refinement is uniquely defined
by the following loop, which should always be used as a source of
symmetry information in preference to the above space-group names.
They are only intended as comments.
;

loop_
_space_group_symop_operation_xyz
'x, y, z'
'-x+1/2, y+1/2, -z+1/2'
'-x, -y, -z'
'x-1/2, -y-1/2, z-1/2'

loop_
_atom_site_label
_atom_site_type_symbol
_atom_site_fract_x
_atom_site_fract_y
_atom_site_fract_z
_atom_site_U_iso_or_equiv
_atom_site_adp_type
_atom_site_occupancy
_atom_site_calc_flag
C1 C 0.6187(5) 0.0524(4) 0.1329(3) 0.0688(17) Uani 1 d
H1 H 0.6186 -0.0089 0.1127 0.083 Uiso 1 calc
C2 C 0.6928(5) 0.1134(4) 0.1299(3) 0.0632(15) Uani 1 d
H2 H 0.7432 0.0948 0.1063 0.076 Uiso 1 calc
C3 C 0.5446(5) 0.0813(4) 0.1654(3) 0.0720(17) Uani 1 d
H3 H 0.4926 0.0402 0.1664 0.086 Uiso 1 calc
C4 C 0.6945(4) 0.2013(3) 0.1609(2) 0.0528(11) Uani 1 d
H4 H 0.746 0.2428 0.159 0.063 Uiso 1 calc
C5 C 0.5451(4) 0.1696(3) 0.1966(3) 0.0582(13) Uani 1 d
H5 H 0.4938 0.1891 0.219 0.07 Uiso 1 calc
C6 C 0.6205(3) 0.2286(3) 0.1949(2) 0.0435(10) Uani 1 d
C7 C 0.6274(3) 0.3229(3) 0.2971(2) 0.0408(9) Uani 1 d
C8 C 0.6388(3) 0.4071(3) 0.2001(2) 0.0442(10) Uani 1 d
C9 C 0.6321(3) 0.4281(3) 0.3168(2) 0.0384(9) Uani 1 d
H9 H 0.683 0.4374 0.3529 0.046 Uiso 1 calc
C10 C 0.6576(3) 0.4798(3) 0.2544(2) 0.0392(9) Uani 1 d
H10 H 0.7254 0.4943 0.2596 0.047 Uiso 1 calc
C11 C 0.5407(3) 0.4694(3) 0.3385(2) 0.0357(8) Uani 1 d
H11 H 0.5574 0.5325 0.3594 0.043 Uiso 1 calc
C12 C 0.4722(3) 0.4916(2) 0.2795(2) 0.0348(8) Uani 1 d
C13 C 0.5012(3) 0.5498(2) 0.2337(2) 0.0368(9) Uani 1 d
C14 C 0.6040(3) 0.5738(3) 0.2404(2) 0.0386(9) Uani 1 d
H14 H 0.6163 0.6152 0.2802 0.046 Uiso 1 calc
C15 C 0.4448(3) 0.5990(3) 0.1779(2) 0.0435(10) Uani 1 d
H15 H 0.4644 0.5726 0.136 0.052 Uiso 1 calc
C16 C 0.6333(3) 0.6299(3) 0.1824(2) 0.0426(10) Uani 1 d
H16A H 0.6259 0.5892 0.1426 0.051 Uiso 1 calc
H16B H 0.6996 0.6469 0.1909 0.051 Uiso 1 calc
C17 C 0.4740(3) 0.7056(3) 0.1819(2) 0.0455(10) Uani 1 d
H17 H 0.4333 0.7429 0.1488 0.055 Uiso 1 calc
C18 C 0.5757(3) 0.7224(3) 0.1699(2) 0.0441(10) Uani 1 d
H18 H 0.5802 0.7465 0.1242 0.053 Uiso 1 calc
C19 C 0.6083(3) 0.7965(3) 0.2191(2) 0.0441(10) Uani 1 d
C20 C 0.4665(3) 0.7470(3) 0.2488(3) 0.0491(11) Uani 1 d
C21 C 0.5634(3) 0.8555(3) 0.3265(3) 0.0515(11) Uani 1 d
C22 C 0.5866(4) 0.9517(3) 0.3239(3) 0.0615(14) Uani 1 d
H22 H 0.5891 0.983 0.2828 0.074 Uiso 1 calc
C23 C 0.5579(4) 0.8100(4) 0.3852(3) 0.0642(14) Uani 1 d
H23 H 0.5425 0.7439 0.3862 0.077 Uiso 1 calc
C24 C 0.5748(5) 0.8603(5) 0.4427(3) 0.0819(18) Uani 1 d
H24 H 0.5691 0.8294 0.4836 0.098 Uiso 1 calc
C25 C 0.5999(6) 0.9556(5) 0.4416(4) 0.092(2) Uani 1 d
H25 H 0.6129 0.9897 0.4817 0.11 Uiso 1 calc
C26 C 0.6059(5) 1.0011(5) 0.3825(4) 0.0836(19) Uani 1 d
H26 H 0.6235 1.0666 0.3818 0.1 Uiso 1 calc
C27 C 0.3758(3) 0.4489(3) 0.2837(2) 0.0380(9) Uani 1 d
C28 C 0.4884(3) 0.4142(3) 0.3888(2) 0.0385(9) Uani 1 d
H28 H 0.5307 0.3972 0.4287 0.046 Uiso 1 calc
C29 C 0.4424(3) 0.3271(3) 0.3584(2) 0.0394(9) Uani 1 d
C30 C 0.3867(3) 0.3429(3) 0.3036(2) 0.0410(9) Uani 1 d
H30 H 0.3562 0.2927 0.2787 0.049 Uiso 1 calc
C31 C 0.4103(3) 0.4820(3) 0.4065(2) 0.0425(9) Uani 1 d
H31 H 0.4364 0.544 0.4244 0.051 Uiso 1 calc
C32 C 0.3412(3) 0.4991(3) 0.3449(2) 0.0470(10) Uani 1 d
H32 H 0.3347 0.5694 0.3364 0.056 Uiso 1 calc
C33 C 0.3540(3) 0.4332(3) 0.4557(2) 0.0475(10) Uani 1 d
C34 C 0.2509(4) 0.4595(4) 0.3635(3) 0.0562(12) Uani 1 d
C35 C 0.3688(5) 0.3747(4) 0.1458(3) 0.0671(15) Uani 1 d
H35A H 0.4359 0.3843 0.1518 0.101 Uiso 1 calc
H35B H 0.3463 0.3853 0.0995 0.101 Uiso 1 calc
H35C H 0.3542 0.3091 0.1583 0.101 Uiso 1 calc
C36 C 0.1851(4) 0.4428(4) 0.1872(3) 0.0646(15) Uani 1 d
H36A H 0.1706 0.3769 0.1991 0.097 Uiso 1 calc
H36B H 0.1624 0.4545 0.1411 0.097 Uiso 1 calc
H36C H 0.1552 0.4874 0.2155 0.097 Uiso 1 calc
C37 C 0.3405(3) 0.5856(3) 0.1762(3) 0.0509(11) Uani 1 d
H37A H 0.3109(12) 0.6005(7) 0.1313(17) 0.061 Uiso 1 calc
H37B H 0.3154(11) 0.6309(18) 0.2077(12) 0.061 Uiso 1 calc
C38 C 0.4137(4) 0.1622(3) 0.3656(3) 0.0604(14) Uani 1 d
H38A H 0.4288 0.1074 0.3946 0.091 Uiso 1 calc
H38B H 0.4356 0.1499 0.3225 0.091 Uiso 1 calc
H38C H 0.3465 0.1717 0.3604 0.091 Uiso 1 calc
C39 C 0.1950(4) 0.3630(4) 0.4549(3) 0.0533(11) Uani 1 d
C40 C 0.1074(4) 0.4020(5) 0.4576(3) 0.0646(14) Uani 1 d
H40 H 0.0935 0.4651 0.4424 0.078 Uiso 1 calc
C41 C 0.2164(5) 0.2722(4) 0.4763(3) 0.0700(16) Uani 1 d
H41 H 0.2763 0.2463 0.4732 0.084 Uiso 1 calc
C42 C 0.1475(6) 0.2178(5) 0.5032(3) 0.086(2) Uani 1 d
H42 H 0.1611 0.155 0.5191 0.104 Uiso 1 calc
C43 C 0.0404(5) 0.3450(6) 0.4836(3) 0.084(2) Uani 1 d
H43 H -0.0204 0.3694 0.4852 0.101 Uiso 1 calc
C44 C 0.0607(6) 0.2556(6) 0.5065(4) 0.091(2) Uani 1 d
H44 H 0.0146 0.2189 0.525 0.11 Uiso 1 calc
C45 C 0.7062(5) 0.2638(4) 0.4804(3) 0.0675(15) Uani 1 d
H45 H 0.66 0.2666 0.4408 0.081 Uiso 1 calc
N1 N 0.6234(3) 0.3181(2) 0.22881(18) 0.0424(8) Uani 1 d
N2 N 0.5458(3) 0.8036(2) 0.2659(2) 0.0474(9) Uani 1 d
N3 N 0.2650(3) 0.4180(3) 0.4263(2) 0.0496(9) Uani 1 d
O1 O 0.6280(2) 0.25501(19) 0.33281(16) 0.0498(8) Uani 1 d
O2 O 0.6384(3) 0.4181(2) 0.14180(18) 0.0658(11) Uani 1 d
O3 O 0.6798(2) 0.8424(2) 0.2206(2) 0.0601(9) Uani 1 d
O4 O 0.4067(3) 0.7347(2) 0.2855(2) 0.0640(11) Uani 1 d
O5 O 0.1763(3) 0.4598(4) 0.3314(2) 0.0912(15) Uani 1 d
O6 O 0.3809(3) 0.4098(3) 0.51088(18) 0.0643(10) Uani 1 d
O7 O 0.4574(2) 0.24573(19) 0.39356(17) 0.0497(8) Uani 1 d
Si1 Si 0.31140(9) 0.46091(8) 0.19837(7) 0.0464(3) Uani 1 d
Cl1 Cl 0.76725(17) 0.37198(15) 0.48550(12) 0.1101(7) Uani 1 d
Cl2 Cl 0.77976(16) 0.16797(14) 0.47093(9) 0.0945(6) Uani 1 d
Cl3 Cl 0.64639(17) 0.24964(16) 0.54911(12) 0.1117(8) Uani 1 d

loop_
_atom_site_aniso_label
_atom_site_aniso_U_11
_atom_site_aniso_U_22
_atom_site_aniso_U_33
_atom_site_aniso_U_23
_atom_site_aniso_U_13
_atom_site_aniso_U_12
C1 0.108(5) 0.047(2) 0.051(3) -0.008(2) -0.001(3) 0.014(3)
C2 0.084(4) 0.058(3) 0.047(3) -0.006(2) 0.003(3) 0.025(3)
C3 0.103(5) 0.053(3) 0.060(4) -0.005(2) 0.005(3) -0.017(3)
C4 0.061(3) 0.049(2) 0.047(3) -0.0028(19) -0.002(2) 0.009(2)
C5 0.068(4) 0.052(2) 0.055(3) -0.008(2) 0.010(3) -0.005(2)
C6 0.052(3) 0.0397(19) 0.038(2) -0.0010(16) 0.001(2) 0.0047(17)
C7 0.035(2) 0.0385(19) 0.049(3) -0.0031(16) 0.0055(19) 0.0030(15)
C8 0.046(3) 0.044(2) 0.044(3) 0.0020(17) 0.010(2) 0.0074(17)
C9 0.037(2) 0.0400(18) 0.039(2) -0.0053(15) 0.0051(18) 0.0001(15)
C10 0.034(2) 0.0390(18) 0.045(2) -0.0017(16) 0.0062(18) 0.0009(14)
C11 0.034(2) 0.0370(17) 0.035(2) -0.0020(14) 0.0017(17) -0.0035(14)
C12 0.034(2) 0.0355(17) 0.035(2) -0.0032(14) 0.0043(17) -0.0021(14)
C13 0.041(2) 0.0331(16) 0.037(2) 0.0002(14) 0.0044(18) 0.0015(14)
C14 0.035(2) 0.0343(17) 0.046(2) -0.0003(15) 0.0056(18) 0.0005(14)
C15 0.042(2) 0.042(2) 0.046(3) 0.0056(17) 0.001(2) 0.0001(16)
C16 0.041(2) 0.043(2) 0.045(2) 0.0039(16) 0.010(2) -0.0007(16)
C17 0.035(2) 0.045(2) 0.055(3) 0.0078(18) -0.002(2) -0.0005(16)
C18 0.038(2) 0.049(2) 0.047(3) 0.0117(18) 0.012(2) -0.0016(17)
C19 0.038(2) 0.0367(18) 0.059(3) 0.0071(17) 0.010(2) 0.0034(16)
C20 0.042(3) 0.0374(19) 0.070(3) 0.0090(19) 0.016(2) 0.0043(16)
C21 0.047(3) 0.049(2) 0.060(3) -0.001(2) 0.011(2) 0.0032(18)
C22 0.070(4) 0.049(2) 0.066(4) -0.002(2) 0.008(3) -0.004(2)
C23 0.063(4) 0.064(3) 0.067(4) 0.008(2) 0.013(3) 0.004(2)
C24 0.086(5) 0.103(5) 0.058(4) 0.001(3) 0.012(3) -0.004(4)
C25 0.097(6) 0.096(5) 0.080(5) -0.027(4) -0.001(4) 0.000(4)
C26 0.090(5) 0.066(3) 0.093(5) -0.018(3) 0.001(4) -0.001(3)
C27 0.034(2) 0.0372(18) 0.043(2) 0.0022(15) 0.0047(18) -0.0019(14)
C28 0.041(2) 0.0398(19) 0.035(2) -0.0013(15) 0.0034(18) -0.0008(15)
C29 0.040(2) 0.0388(18) 0.040(2) -0.0002(15) 0.0104(19) -0.0003(15)
C30 0.041(2) 0.0357(18) 0.046(3) -0.0008(16) 0.006(2) -0.0049(15)
C31 0.041(2) 0.046(2) 0.041(2) -0.0031(16) 0.0082(19) -0.0003(16)
C32 0.042(3) 0.048(2) 0.052(3) 0.0017(19) 0.011(2) 0.0041(17)
C33 0.046(3) 0.051(2) 0.047(3) -0.0043(19) 0.011(2) -0.0020(18)
C34 0.039(3) 0.078(3) 0.053(3) 0.008(2) 0.017(2) 0.010(2)
C35 0.079(4) 0.070(3) 0.050(3) -0.014(2) -0.007(3) -0.007(3)
C36 0.052(3) 0.062(3) 0.075(4) 0.019(3) -0.015(3) -0.014(2)
C37 0.040(3) 0.056(2) 0.055(3) 0.014(2) -0.004(2) -0.0044(18)
C38 0.079(4) 0.040(2) 0.061(3) 0.004(2) 0.004(3) -0.008(2)
C39 0.045(3) 0.071(3) 0.045(3) -0.002(2) 0.013(2) -0.009(2)
C40 0.045(3) 0.098(4) 0.053(3) -0.010(3) 0.013(2) -0.007(3)
C41 0.079(4) 0.078(3) 0.056(3) -0.005(3) 0.021(3) -0.019(3)
C42 0.116(6) 0.088(4) 0.057(4) 0.004(3) 0.016(4) -0.041(4)
C43 0.050(3) 0.149(7) 0.056(4) -0.017(4) 0.017(3) -0.027(4)
C44 0.083(5) 0.131(6) 0.063(4) -0.012(4) 0.028(4) -0.052(5)
C45 0.071(4) 0.078(3) 0.054(3) 0.008(3) 0.003(3) 0.002(3)
N1 0.051(2) 0.0365(16) 0.041(2) 0.0008(13) 0.0092(17) 0.0022(14)
N2 0.041(2) 0.0413(17) 0.062(3) 0.0025(16) 0.0128(18) -0.0013(14)
N3 0.038(2) 0.063(2) 0.050(2) 0.0012(17) 0.0144(18) -0.0026(16)
O1 0.062(2) 0.0397(14) 0.0484(19) 0.0047(12) 0.0082(16) 0.0055(13)
O2 0.109(3) 0.0479(17) 0.042(2) 0.0023(14) 0.019(2) 0.0086(18)
O3 0.047(2) 0.0537(17) 0.081(3) -0.0028(16) 0.0171(18) -0.0116(14)
O4 0.054(2) 0.0491(17) 0.094(3) -0.0098(17) 0.035(2) -0.0045(14)
O5 0.042(2) 0.165(5) 0.067(3) 0.030(3) 0.006(2) 0.006(2)
O6 0.056(2) 0.096(3) 0.040(2) 0.0069(17) 0.0021(17) -0.0088(18)
O7 0.060(2) 0.0357(13) 0.054(2) 0.0099(12) 0.0079(16) -0.0018(12)
Si1 0.0431(7) 0.0469(6) 0.0474(7) 0.0057(5) -0.0052(6) -0.0080(5)
Cl1 0.1176(18) 0.0924(12) 0.1201(18) -0.0021(11) 0.0108(14) -0.0255(11)
Cl2 0.1177(16) 0.1000(12) 0.0665(11) -0.0064(8) 0.0130(10) 0.0321(10)
Cl3 0.1005(16) 0.1348(16) 0.1085(17) 0.0293(12) 0.0539(13) 0.0243(12)

loop_
_atom_type_symbol
_atom_type_description
_atom_type_scat_dispersion_real
_atom_type_scat_dispersion_imag
_atom_type_scat_source
C C 0.0033 0.0016 'International Tables Vol C Tables 4.2.6.8 and 6.1.1.4'
H H 0 0 'International Tables Vol C Tables 4.2.6.8 and 6.1.1.4'
N N 0.0061 0.0033 'International Tables Vol C Tables 4.2.6.8 and 6.1.1.4'
O O 0.0106 0.006 'International Tables Vol C Tables 4.2.6.8 and 6.1.1.4'
Si Si 0.0817 0.0704 'International Tables Vol C Tables 4.2.6.8 and 6.1.1.4'
Cl Cl 0.1484 0.1585 'International Tables Vol C Tables 4.2.6.8 and 6.1.1.4'

loop_
_geom_angle_atom_site_label_1
_geom_angle_atom_site_label_2
_geom_angle_atom_site_label_3
_geom_angle
C2 C1 C3 119.3(5)
C2 C1 H1 120.4
C3 C1 H1 120.4
C1 C2 C4 120.5(5)
C1 C2 H2 119.7
C4 C2 H2 119.7
C1 C3 C5 120.9(6)
C1 C3 H3 119.6
C5 C3 H3 119.6
C6 C4 C2 119.6(5)
C6 C4 H4 120.2
C2 C4 H4 120.2
C6 C5 C3 119.2(5)
C6 C5 H5 120.4
C3 C5 H5 120.4
C5 C6 C4 120.4(4)
C5 C6 N1 119.8(4)
C4 C6 N1 119.8(4)
O1 C7 N1 124.8(4)
O1 C7 C9 127.3(4)
N1 C7 C9 107.9(3)
O2 C8 N1 122.9(4)
O2 C8 C10 128.8(4)
N1 C8 C10 108.3(4)
C7 C9 C11 114.6(3)
C7 C9 C10 103.9(3)
C11 C9 C10 110.2(3)
C7 C9 H9 109.3
C11 C9 H9 109.3
C10 C9 H9 109.3
C8 C10 C14 112.7(4)
C8 C10 C9 104.6(3)
C14 C10 C9 113.3(3)
C8 C10 H10 108.7
C14 C10 H10 108.7
C9 C10 H10 108.7
C12 C11 C28 107.7(3)
C12 C11 C9 111.2(3)
C28 C11 C9 119.7(3)
C12 C11 H11 105.7
C28 C11 H11 105.7
C9 C11 H11 105.7
C13 C12 C27 128.8(4)
C13 C12 C11 117.0(4)
C27 C12 C11 114.1(3)
C12 C13 C15 128.5(4)
C12 C13 C14 116.3(4)
C15 C13 C14 115.0(3)
C16 C14 C13 113.1(4)
C16 C14 C10 114.3(3)
C13 C14 C10 107.6(3)
C16 C14 H14 107.2
C13 C14 H14 107.2
C10 C14 H14 107.2
C13 C15 C37 115.3(4)
C13 C15 C17 105.9(3)
C37 C15 C17 112.7(4)
C13 C15 H15 107.5
C37 C15 H15 107.5
C17 C15 H15 107.5
C14 C16 C18 111.9(3)
C14 C16 H16A 109.2
C18 C16 H16A 109.2
C14 C16 H16B 109.2
C18 C16 H16B 109.2
H16A C16 H16B 107.9
C20 C17 C18 104.1(4)
C20 C17 C15 112.1(4)
C18 C17 C15 113.7(4)
C20 C17 H17 108.9
C18 C17 H17 108.9
C15 C17 H17 108.9
C19 C18 C17 104.2(4)
C19 C18 C16 109.8(4)
C17 C18 C16 110.9(3)
C19 C18 H18 110.6
C17 C18 H18 110.6
C16 C18 H18 110.6
O3 C19 N2 124.0(4)
O3 C19 C18 126.6(4)
N2 C19 C18 109.3(4)
O4 C20 N2 122.8(5)
O4 C20 C17 129.0(5)
N2 C20 C17 108.2(4)
C23 C21 C22 121.3(5)
C23 C21 N2 120.1(4)
C22 C21 N2 118.6(5)
C26 C22 C21 118.5(6)
C26 C22 H22 120.7
C21 C22 H22 120.7
C21 C23 C24 119.5(5)
C21 C23 H23 120.2
C24 C23 H23 120.2
C23 C24 C25 120.4(6)
C23 C24 H24 119.8
C25 C24 H24 119.8
C24 C25 C26 120.0(7)
C24 C25 H25 120
C26 C25 H25 120
C22 C26 C25 120.2(6)
C22 C26 H26 119.9
C25 C26 H26 119.9
C12 C27 C30 108.5(3)
C12 C27 C32 103.7(3)
C30 C27 C32 104.7(3)
C12 C27 Si1 106.6(3)
C30 C27 Si1 110.8(3)
C32 C27 Si1 121.8(3)
C29 C28 C11 111.0(3)
C29 C28 C31 106.7(3)
C11 C28 C31 105.6(3)
C29 C28 H28 111.1
C11 C28 H28 111.1
C31 C28 H28 111.1
O7 C29 C30 129.7(4)
O7 C29 C28 115.0(4)
C30 C29 C28 115.1(3)
C29 C30 C27 114.8(4)
C29 C30 H30 122.6
C27 C30 H30 122.6
C33 C31 C32 105.1(4)
C33 C31 C28 109.5(3)
C32 C31 C28 109.6(4)
C33 C31 H31 110.8
C32 C31 H31 110.8
C28 C31 H31 110.8
C34 C32 C31 104.3(4)
C34 C32 C27 113.3(4)
C31 C32 C27 110.4(4)
C34 C32 H32 109.6
C31 C32 H32 109.6
C27 C32 H32 109.6
O6 C33 N3 124.7(4)
O6 C33 C31 126.6(5)
N3 C33 C31 108.7(4)
O5 C34 N3 122.7(5)
O5 C34 C32 128.0(5)
N3 C34 C32 109.3(4)
Si1 C35 H35A 109.5
Si1 C35 H35B 109.5
H35A C35 H35B 109.5
Si1 C35 H35C 109.5
H35A C35 H35C 109.5
H35B C35 H35C 109.5
Si1 C36 H36A 109.5
Si1 C36 H36B 109.5
H36A C36 H36B 109.5
Si1 C36 H36C 109.5
H36A C36 H36C 109.5
H36B C36 H36C 109.5
C15 C37 Si1 111.1(3)
C15 C37 H37A 109.4
Si1 C37 H37A 109.4
C15 C37 H37B 109.4
Si1 C37 H37B 109.4
H37A C37 H37B 108
O7 C38 H38A 109.5
O7 C38 H38B 109.5
H38A C38 H38B 109.5
O7 C38 H38C 109.5
H38A C38 H38C 109.5
H38B C38 H38C 109.5
C41 C39 C40 122.1(5)
C41 C39 N3 118.5(5)
C40 C39 N3 119.4(5)
C39 C40 C43 117.7(6)
C39 C40 H40 121.2
C43 C40 H40 121.2
C39 C41 C42 118.5(7)
C39 C41 H41 120.8
C42 C41 H41 120.8
C44 C42 C41 120.1(7)
C44 C42 H42 120
C41 C42 H42 120
C44 C43 C40 121.2(7)
C44 C43 H43 119.4
C40 C43 H43 119.4
C42 C44 C43 120.5(6)
C42 C44 H44 119.8
C43 C44 H44 119.8
Cl3 C45 Cl2 111.4(3)
Cl3 C45 Cl1 110.0(4)
Cl2 C45 Cl1 111.1(4)
Cl3 C45 H45 108.1
Cl2 C45 H45 108.1
Cl1 C45 H45 108.1
C7 N1 C8 112.5(3)
C7 N1 C6 121.7(3)
C8 N1 C6 124.8(4)
C19 N2 C20 111.2(4)
C19 N2 C21 123.9(4)
C20 N2 C21 124.6(4)
C34 N3 C33 112.3(4)
C34 N3 C39 123.0(4)
C33 N3 C39 124.7(4)
C29 O7 C38 115.8(4)
C36 Si1 C37 110.2(2)
C36 Si1 C35 109.6(3)
C37 Si1 C35 109.9(3)
C36 Si1 C27 119.7(2)
C37 Si1 C27 101.7(2)
C35 Si1 C27 105.3(2)

loop_
_geom_bond_atom_site_label_1
_geom_bond_atom_site_label_2
_geom_bond_distance
C1 C2 1.379(9)
C1 C3 1.378(9)
C1 H1 0.95
C2 C4 1.381(7)
C2 H2 0.95
C3 C5 1.389(7)
C3 H3 0.95
C4 C6 1.387(7)
C4 H4 0.95
C5 C6 1.374(7)
C5 H5 0.95
C6 N1 1.428(5)
C7 O1 1.196(5)
C7 N1 1.392(6)
C7 C9 1.524(5)
C8 O2 1.200(6)
C8 N1 1.402(5)
C8 C10 1.509(6)
C9 C11 1.551(6)
C9 C10 1.541(6)
C9 H9 1
C10 C14 1.539(5)
C10 H10 1
C11 C12 1.517(6)
C11 C28 1.542(6)
C11 H11 1
C12 C13 1.339(5)
C12 C27 1.531(5)
C13 C15 1.503(6)
C13 C14 1.522(6)
C14 C16 1.515(6)
C14 H14 1
C15 C37 1.522(6)
C15 C17 1.547(6)
C15 H15 1
C16 C18 1.547(6)
C16 H16A 0.99
C16 H16B 0.99
C17 C20 1.497(7)
C17 C18 1.538(6)
C17 H17 1
C18 C19 1.487(7)
C18 H18 1
C19 O3 1.217(5)
C19 N2 1.385(6)
C20 O4 1.213(6)
C20 N2 1.411(6)
C21 C23 1.367(7)
C21 C22 1.388(7)
C21 N2 1.436(6)
C22 C26 1.387(9)
C22 H22 0.95
C23 C24 1.370(9)
C23 H23 0.95
C24 C25 1.380(10)
C24 H24 0.95
C25 C26 1.376(11)
C25 H25 0.95
C26 H26 0.95
C27 C30 1.539(5)
C27 C32 1.559(6)
C27 Si1 1.902(5)
C28 C29 1.493(5)
C28 C31 1.547(6)
C28 H28 1
C29 O7 1.351(5)
C29 C30 1.334(6)
C30 H30 0.95
C31 C33 1.517(6)
C31 C32 1.550(7)
C31 H31 1
C32 C34 1.506(7)
C32 H32 1
C33 O6 1.201(6)
C33 N3 1.387(6)
C34 O5 1.210(7)
C34 N3 1.404(6)
C35 Si1 1.864(6)
C35 H35A 0.98
C35 H35B 0.98
C35 H35C 0.98
C36 Si1 1.842(6)
C36 H36A 0.98
C36 H36B 0.98
C36 H36C 0.98
C37 Si1 1.858(4)
C37 H37A 1.00(4)
C37 H37B 1.00(4)
C38 O7 1.421(6)
C38 H38A 0.98
C38 H38B 0.98
C38 H38C 0.98
C39 C41 1.368(8)
C39 C40 1.388(8)
C39 N3 1.442(6)
C40 C43 1.402(9)
C40 H40 0.95
C41 C42 1.409(9)
C41 H41 0.95
C42 C44 1.373(12)
C42 H42 0.95
C43 C44 1.355(11)
C43 H43 0.95
C44 H44 0.95
C45 Cl3 1.732(6)
C45 Cl2 1.735(6)
C45 Cl1 1.749(6)
C45 H45 1

loop_
_geom_torsion_atom_site_label_1
_geom_torsion_atom_site_label_2
_geom_torsion_atom_site_label_3
_geom_torsion_atom_site_label_4
_geom_torsion
C3 C1 C2 C4 2.1(8)
C2 C1 C3 C5 -1.8(9)
C1 C2 C4 C6 -0.5(8)
C1 C3 C5 C6 0.0(9)
C3 C5 C6 C4 1.6(8)
C3 C5 C6 N1 -177.7(5)
C2 C4 C6 C5 -1.3(7)
C2 C4 C6 N1 178.0(4)
O1 C7 C9 C11 -75.8(6)
N1 C7 C9 C11 105.0(4)
O1 C7 C9 C10 163.9(4)
N1 C7 C9 C10 -15.4(4)
O2 C8 C10 C14 47.1(7)
N1 C8 C10 C14 -134.6(4)
O2 C8 C10 C9 170.6(5)
N1 C8 C10 C9 -11.1(5)
C7 C9 C10 C8 15.6(4)
C11 C9 C10 C8 -107.6(4)
C7 C9 C10 C14 138.7(4)
C11 C9 C10 C14 15.5(5)
C7 C9 C11 C12 -78.3(4)
C10 C9 C11 C12 38.5(4)
C7 C9 C11 C28 48.3(5)
C10 C9 C11 C28 165.1(3)
C28 C11 C12 C13 171.9(3)
C9 C11 C12 C13 -55.1(4)
C28 C11 C12 C27 -4.0(4)
C9 C11 C12 C27 129.0(3)
C27 C12 C13 C15 8.1(7)
C11 C12 C13 C15 -167.0(4)
C27 C12 C13 C14 -175.2(4)
C11 C12 C13 C14 9.7(5)
C12 C13 C14 C16 173.1(3)
C15 C13 C14 C16 -9.8(5)
C12 C13 C14 C10 45.9(5)
C15 C13 C14 C10 -137.0(4)
C8 C10 C14 C16 -66.1(5)
C9 C10 C14 C16 175.4(4)
C8 C10 C14 C13 60.3(5)
C9 C10 C14 C13 -58.2(4)
C12 C13 C15 C37 4.3(6)
C14 C13 C15 C37 -172.5(4)
C12 C13 C15 C17 129.6(4)
C14 C13 C15 C17 -47.1(5)
C13 C14 C16 C18 55.3(5)
C10 C14 C16 C18 178.8(4)
C13 C15 C17 C20 -53.1(5)
C37 C15 C17 C20 73.8(5)
C13 C15 C17 C18 64.6(5)
C37 C15 C17 C18 -168.5(4)
C20 C17 C18 C19 -17.2(4)
C15 C17 C18 C19 -139.4(4)
C20 C17 C18 C16 100.8(4)
C15 C17 C18 C16 -21.4(5)
C14 C16 C18 C19 76.8(4)
C14 C16 C18 C17 -37.8(5)
C17 C18 C19 O3 -167.5(4)
C16 C18 C19 O3 73.7(6)
C17 C18 C19 N2 14.9(5)
C16 C18 C19 N2 -103.9(4)
C18 C17 C20 O4 -163.6(5)
C15 C17 C20 O4 -40.4(6)
C18 C17 C20 N2 14.1(4)
C15 C17 C20 N2 137.4(4)
C23 C21 C22 C26 1.2(9)
N2 C21 C22 C26 -178.4(5)
C22 C21 C23 C24 0.6(9)
N2 C21 C23 C24 -179.9(5)
C21 C23 C24 C25 -1.9(10)
C23 C24 C25 C26 1.5(12)
C21 C22 C26 C25 -1.6(10)
C24 C25 C26 C22 0.3(12)
C13 C12 C27 C30 136.7(4)
C11 C12 C27 C30 -48.0(4)
C13 C12 C27 C32 -112.3(4)
C11 C12 C27 C32 62.9(4)
C13 C12 C27 Si1 17.4(5)
C11 C12 C27 Si1 -167.4(3)
C12 C11 C28 C29 55.5(4)
C9 C11 C28 C29 -72.8(5)
C12 C11 C28 C31 -59.9(4)
C9 C11 C28 C31 171.8(3)
C11 C28 C29 O7 131.4(4)
C31 C28 C29 O7 -113.9(4)
C11 C28 C29 C30 -54.0(5)
C31 C28 C29 C30 60.7(5)
O7 C29 C30 C27 170.5(4)
C28 C29 C30 C27 -3.2(5)
C12 C27 C30 C29 54.1(5)
C32 C27 C30 C29 -56.1(5)
Si1 C27 C30 C29 170.8(3)
C29 C28 C31 C33 61.3(5)
C11 C28 C31 C33 179.5(3)
C29 C28 C31 C32 -53.6(4)
C11 C28 C31 C32 64.7(4)
C33 C31 C32 C34 0.3(4)
C28 C31 C32 C34 117.9(4)
C33 C31 C32 C27 -121.7(4)
C28 C31 C32 C27 -4.0(5)
C12 C27 C32 C34 -173.3(4)
C30 C27 C32 C34 -59.5(5)
Si1 C27 C32 C34 67.0(5)
C12 C27 C32 C31 -56.7(4)
C30 C27 C32 C31 57.0(4)
Si1 C27 C32 C31 -176.5(3)
C32 C31 C33 O6 -177.8(5)
C28 C31 C33 O6 64.5(6)
C32 C31 C33 N3 3.2(4)
C28 C31 C33 N3 -114.5(4)
C31 C32 C34 O5 177.5(6)
C27 C32 C34 O5 -62.4(7)
C31 C32 C34 N3 -3.6(5)
C27 C32 C34 N3 116.5(4)
C13 C15 C37 Si1 -40.0(5)
C17 C15 C37 Si1 -161.7(3)
C41 C39 C40 C43 0.3(8)
N3 C39 C40 C43 177.7(5)
C40 C39 C41 C42 -1.4(9)
N3 C39 C41 C42 -178.9(5)
C39 C41 C42 C44 1.0(10)
C39 C40 C43 C44 1.3(9)
C41 C42 C44 C43 0.4(11)
C40 C43 C44 C42 -1.6(11)
O1 C7 N1 C8 -170.2(4)
C9 C7 N1 C8 9.1(5)
O1 C7 N1 C6 -0.7(7)
C9 C7 N1 C6 178.6(4)
O2 C8 N1 C7 179.9(5)
C10 C8 N1 C7 1.5(5)
O2 C8 N1 C6 10.8(7)
C10 C8 N1 C6 -167.6(4)
C5 C6 N1 C7 65.8(6)
C4 C6 N1 C7 -113.5(5)
C5 C6 N1 C8 -126.1(5)
C4 C6 N1 C8 54.6(6)
O3 C19 N2 C20 175.9(4)
C18 C19 N2 C20 -6.4(5)
O3 C19 N2 C21 -9.1(7)
C18 C19 N2 C21 168.6(4)
O4 C20 N2 C19 172.6(4)
C17 C20 N2 C19 -5.3(5)
O4 C20 N2 C21 -2.4(7)
C17 C20 N2 C21 179.7(4)
C23 C21 N2 C19 -123.0(5)
C22 C21 N2 C19 56.5(6)
C23 C21 N2 C20 51.3(7)
C22 C21 N2 C20 -129.1(5)
O5 C34 N3 C33 -175.1(5)
C32 C34 N3 C33 6.0(5)
O5 C34 N3 C39 7.0(8)
C32 C34 N3 C39 -171.9(4)
O6 C33 N3 C34 175.2(5)
C31 C33 N3 C34 -5.8(5)
O6 C33 N3 C39 -6.9(7)
C31 C33 N3 C39 172.1(4)
C41 C39 N3 C34 125.1(6)
C40 C39 N3 C34 -52.4(7)
C41 C39 N3 C33 -52.5(7)
C40 C39 N3 C33 129.9(5)
C30 C29 O7 C38 6.0(7)
C28 C29 O7 C38 179.6(4)
C15 C37 Si1 C36 -173.8(4)
C15 C37 Si1 C35 -52.9(4)
C15 C37 Si1 C27 58.3(4)
